data_4335673
loop_
_publ_author_name
'Shahana Chatterjee'
'Patrick J. Carroll'
'Larry G. Sneddon'

_publ_section_title
;
 Iridium and Ruthenium Catalyzed Syntheses, Hydroborations, and Metathesis
 Reactions of Alkenyl-Decaboranes
;
_journal_name_full 'Inorganic Chemistry'
_journal_page_first 9119
_journal_page_last 9130
_journal_paper_doi 10.1021/ic401356u
_journal_volume 52
_journal_year 2013
_chemical_formula_sum 'C18 H42 B10'
_chemical_formula_weight 366.62
_space_group_IT_number 2
_symmetry_cell_setting triclinic
_symmetry_Int_Tables_number 2
_symmetry_space_group_name_Hall '-P 1'
_symmetry_space_group_name_H-M 'P -1'
_atom_sites_solution_hydrogens geom
_atom_sites_solution_primary direct
_audit_creation_method SHELXL-97
_cell_angle_alpha 97.650(6)
_cell_angle_beta 96.083(5)
_cell_angle_gamma 90.370(4)
_cell_formula_units_Z 4
_cell_length_a 10.9921(17)
_cell_length_b 12.957(2)
_cell_length_c 17.301(3)
_cell_measurement_temperature 143(1)
_cell_volume 2427.9(7)
_computing_data_collection 'CrystalClear (Rigaku, 1999)'
_computing_data_reduction 'CrystalClear (Rigaku, 1999)'
_computing_structure_refinement 'SHELXL-97 (Sheldrick, 1997)'
_computing_structure_solution 'SIR97 (Altomare, 1999)'
_diffrn_ambient_temperature 143(1)
_diffrn_measured_fraction_theta_full 0.985
_diffrn_measured_fraction_theta_max 0.985
_diffrn_measurement_device 'CCD Area Detector'
_diffrn_measurement_device_type 'Rigaku Mercury'
_diffrn_measurement_method 'phi and omega rotations'
_diffrn_radiation_monochromator graphite
_diffrn_radiation_source 'rotating anode'
_diffrn_radiation_type MoK\a
_diffrn_radiation_wavelength 0.71073
_diffrn_reflns_av_R_equivalents 0.0187
_diffrn_reflns_av_sigmaI/netI 0.0322
_diffrn_reflns_limit_h_max 10
_diffrn_reflns_limit_h_min -13
_diffrn_reflns_limit_k_max 14
_diffrn_reflns_limit_k_min -15
_diffrn_reflns_limit_l_max 20
_diffrn_reflns_limit_l_min -20
_diffrn_reflns_number 18403
_diffrn_reflns_theta_full 25.01
_diffrn_reflns_theta_max 25.01
_diffrn_reflns_theta_min 2.56
_exptl_absorpt_coefficient_mu 0.049
_exptl_absorpt_correction_T_max 1.0000
_exptl_absorpt_correction_T_min 0.8551
_exptl_absorpt_correction_type multi-scan
_exptl_absorpt_process_details
;  Shape and scale corrections using equivalent reflections.
   Shape function based on spherical harmonics.
   Highest even and odd order for spherical harmonics:  4  and  3
   Laue group:  1-
   Friedel opposites are equivalent.
;
_exptl_crystal_density_diffrn 1.003
_exptl_crystal_F_000 800
_exptl_crystal_size_max 0.40
_exptl_crystal_size_mid 0.35
_exptl_crystal_size_min 0.06
_refine_diff_density_max 0.158
_refine_diff_density_min -0.157
_refine_diff_density_rms 0.031
_refine_ls_extinction_method none
_refine_ls_goodness_of_fit_ref 1.045
_refine_ls_hydrogen_treatment refall
_refine_ls_matrix_type full
_refine_ls_number_parameters 842
_refine_ls_number_reflns 8434
_refine_ls_number_restraints 0
_refine_ls_restrained_S_all 1.045
_refine_ls_R_factor_all 0.0558
_refine_ls_R_factor_gt 0.0448
_refine_ls_shift/su_max 0.002
_refine_ls_shift/su_mean 0.000
_refine_ls_structure_factor_coef Fsqd
_refine_ls_weighting_details 'calc w=1/[\s^2^(Fo^2^)+(0.0621P)^2^+0.3265P] where P=(Fo^2^+2Fc^2^)/3'
_refine_ls_weighting_scheme calc
_refine_ls_wR_factor_gt 0.1101
_refine_ls_wR_factor_ref 0.1208
_reflns_number_gt 6926
_reflns_number_total 8434
_reflns_threshold_expression >2sigma(I)
_cod_data_source_file ic401356u_si_002_3.cif
_cod_data_source_block UP3342-CMPD10
_cod_original_cell_volume 2427.8(7)
_cod_original_sg_symbol_H-M 'P -1 '
_cod_database_code 4335673

loop_
_symmetry_equiv_pos_as_xyz
'x, y, z'
'-x, -y, -z'

loop_
_atom_site_label
_atom_site_type_symbol
_atom_site_fract_x
_atom_site_fract_y
_atom_site_fract_z
_atom_site_U_iso_or_equiv
_atom_site_adp_type
_atom_site_occupancy
_atom_site_symmetry_multiplicity
_atom_site_calc_flag
B1 B 0.58663(14) 0.33008(11) 0.49724(9) 0.0295(3) Uani 1 1 d
B2 B 0.68033(14) 0.38337(11) 0.58403(9) 0.0298(3) Uani 1 1 d
B3 B 0.68512(14) 0.43891(11) 0.49535(9) 0.0305(3) Uani 1 1 d
B4 B 0.64450(14) 0.35084(11) 0.40778(9) 0.0300(3) Uani 1 1 d
B5 B 0.66525(14) 0.24522(11) 0.55498(8) 0.0296(3) Uani 1 1 d
B6 B 0.80668(14) 0.30652(11) 0.60161(8) 0.0287(3) Uani 1 1 d
B7 B 0.82269(14) 0.41907(11) 0.55186(9) 0.0302(3) Uani 1 1 d
B8 B 0.79879(14) 0.39769(11) 0.43491(9) 0.0310(3) Uani 1 1 d
B9 B 0.76238(13) 0.26652(11) 0.38610(8) 0.0287(3) Uani 1 1 d
B10 B 0.64173(14) 0.22375(11) 0.43805(8) 0.0290(3) Uani 1 1 d
C1 C 0.88321(12) 0.27951(10) 0.67742(7) 0.0320(3) Uani 1 1 d
C2 C 0.89403(15) 0.18067(12) 0.68948(9) 0.0426(4) Uani 1 1 d
C3 C 0.94687(13) 0.36631(12) 0.73504(8) 0.0380(3) Uani 1 1 d
C4 C 0.86107(13) 0.44032(10) 0.77903(7) 0.0327(3) Uani 1 1 d
C5 C 0.93563(15) 0.52132(12) 0.83817(9) 0.0442(4) Uani 1 1 d
C6 C 0.85602(17) 0.59564(12) 0.88608(10) 0.0505(4) Uani 1 1 d
C7 C 0.76679(18) 0.53622(13) 0.92637(10) 0.0523(4) Uani 1 1 d
C8 C 0.69060(16) 0.45800(13) 0.86663(10) 0.0488(4) Uani 1 1 d
C9 C 0.77178(15) 0.38281(11) 0.82073(9) 0.0401(3) Uani 1 1 d
C10 C 0.80538(12) 0.21226(10) 0.30738(7) 0.0330(3) Uani 1 1 d
C11 C 0.82200(16) 0.11012(12) 0.29702(9) 0.0462(4) Uani 1 1 d
C12 C 0.82839(13) 0.27897(12) 0.24440(8) 0.0367(3) Uani 1 1 d
C13 C 0.71167(13) 0.30123(11) 0.19176(8) 0.0341(3) Uani 1 1 d
C14 C 0.73424(15) 0.38942(12) 0.14424(9) 0.0400(3) Uani 1 1 d
C15 C 0.62101(16) 0.41119(12) 0.09026(9) 0.0450(4) Uani 1 1 d
C16 C 0.57608(16) 0.31411(13) 0.03567(9) 0.0460(4) Uani 1 1 d
C17 C 0.55137(19) 0.22578(16) 0.08212(11) 0.0608(5) Uani 1 1 d
C18 C 0.66367(18) 0.20449(13) 0.13679(10) 0.0498(4) Uani 1 1 d
B1' B 0.08710(14) 0.17028(11) 0.49893(9) 0.0294(3) Uani 1 1 d
B2' B 0.14998(14) 0.11692(11) 0.41174(8) 0.0293(3) Uani 1 1 d
B3' B 0.18345(14) 0.06074(11) 0.50006(9) 0.0302(3) Uani 1 1 d
B4' B 0.17457(14) 0.14867(11) 0.58797(9) 0.0301(3) Uani 1 1 d
B5' B 0.14740(14) 0.25495(11) 0.44101(9) 0.0302(3) Uani 1 1 d
B6' B 0.27172(14) 0.19337(11) 0.39372(8) 0.0296(3) Uani 1 1 d
B7' B 0.30223(14) 0.08047(11) 0.44313(8) 0.0303(3) Uani 1 1 d
B8' B 0.31839(14) 0.10147(11) 0.56023(9) 0.0302(3) Uani 1 1 d
B9' B 0.30163(14) 0.23234(11) 0.60935(8) 0.0288(3) Uani 1 1 d
B10' B 0.16438(14) 0.27597(11) 0.55817(8) 0.0296(3) Uani 1 1 d
C1' C 0.32266(13) 0.22007(11) 0.31729(7) 0.0354(3) Uani 1 1 d
C2' C 0.33018(16) 0.31861(13) 0.30454(9) 0.0488(4) Uani 1 1 d
C3' C 0.36489(14) 0.13257(13) 0.25967(8) 0.0421(4) Uani 1 1 d
C4' C 0.26291(13) 0.05699(10) 0.21819(7) 0.0332(3) Uani 1 1 d
C5' C 0.31456(16) -0.02663(13) 0.16021(9) 0.0494(4) Uani 1 1 d
C6' C 0.21686(18) -0.10228(13) 0.11624(10) 0.0543(4) Uani 1 1 d
C7' C 0.11361(17) -0.04614(13) 0.07535(9) 0.0499(4) Uani 1 1 d
C8' C 0.06097(15) 0.03526(13) 0.13368(10) 0.0492(4) Uani 1 1 d
C9' C 0.15934(14) 0.11234(11) 0.17634(9) 0.0384(3) Uani 1 1 d
C10' C 0.37226(12) 0.28646(10) 0.68773(7) 0.0319(3) Uani 1 1 d
C11' C 0.39273(16) 0.38875(12) 0.69833(9) 0.0454(4) Uani 1 1 d
C12' C 0.41735(13) 0.22074(12) 0.75086(8) 0.0353(3) Uani 1 1 d
C13' C 0.31808(12) 0.18958(10) 0.80042(7) 0.0319(3) Uani 1 1 d
C14' C 0.37039(14) 0.11665(11) 0.85795(8) 0.0364(3) Uani 1 1 d
C15' C 0.27918(15) 0.08812(11) 0.91278(8) 0.0401(3) Uani 1 1 d
C16' C 0.22547(15) 0.18418(12) 0.95575(8) 0.0380(3) Uani 1 1 d
C17' C 0.16915(14) 0.25384(13) 0.89759(8) 0.0400(3) Uani 1 1 d
C18' C 0.26272(13) 0.28431(11) 0.84501(8) 0.0354(3) Uani 1 1 d
H1 H 0.4863(13) 0.3281(10) 0.4991(8) 0.035(4) Uiso 1 1 d
H2 H 0.6383(13) 0.4241(10) 0.6331(8) 0.035(4) Uiso 1 1 d
H3 H 0.6606(12) 0.5214(11) 0.4959(8) 0.034(3) Uiso 1 1 d
H4 H 0.5855(13) 0.3758(10) 0.3606(8) 0.035(4) Uiso 1 1 d
H5 H 0.6185(13) 0.1897(10) 0.5845(8) 0.035(3) Uiso 1 1 d
H7 H 0.8823(13) 0.4836(10) 0.5793(8) 0.035(4) Uiso 1 1 d
H8 H 0.8486(13) 0.4514(11) 0.4049(8) 0.039(4) Uiso 1 1 d
H10 H 0.5860(13) 0.1577(11) 0.4098(8) 0.035(3) Uiso 1 1 d
H56 H 0.7744(13) 0.2202(11) 0.5550(8) 0.038(4) Uiso 1 1 d
H67 H 0.8814(13) 0.3356(10) 0.5520(8) 0.038(4) Uiso 1 1 d
H89 H 0.8545(13) 0.3139(11) 0.4309(8) 0.038(4) Uiso 1 1 d
H910 H 0.7511(13) 0.1981(10) 0.4344(7) 0.034(4) Uiso 1 1 d
H2a H 0.9444(16) 0.1618(12) 0.7375(10) 0.057(5) Uiso 1 1 d
H2b H 0.8521(15) 0.1213(13) 0.6510(10) 0.054(5) Uiso 1 1 d
H3a H 1.0001(15) 0.4097(12) 0.7069(9) 0.049(4) Uiso 1 1 d
H3b H 1.0021(14) 0.3353(11) 0.7741(9) 0.044(4) Uiso 1 1 d
H4a H 0.8118(13) 0.4777(10) 0.7389(8) 0.035(4) Uiso 1 1 d
H5a H 0.9907(16) 0.4850(13) 0.8758(10) 0.057(5) Uiso 1 1 d
H5b H 0.9922(16) 0.5621(13) 0.8108(10) 0.057(5) Uiso 1 1 d
H6a H 0.9107(17) 0.6454(14) 0.9263(11) 0.067(5) Uiso 1 1 d
H6b H 0.8097(18) 0.6404(15) 0.8492(11) 0.075(6) Uiso 1 1 d
H7a H 0.7148(17) 0.5843(14) 0.9556(11) 0.064(5) Uiso 1 1 d
H7b H 0.8197(17) 0.4987(14) 0.9645(11) 0.066(5) Uiso 1 1 d
H8a H 0.6393(17) 0.4976(13) 0.8263(10) 0.063(5) Uiso 1 1 d
H8b H 0.6334(18) 0.4180(14) 0.8936(11) 0.069(5) Uiso 1 1 d
H9a H 0.8229(15) 0.3424(12) 0.8584(10) 0.053(4) Uiso 1 1 d
H9b H 0.7209(16) 0.3338(13) 0.7804(10) 0.057(5) Uiso 1 1 d
H11a H 0.8528(16) 0.0728(13) 0.2486(10) 0.057(5) Uiso 1 1 d
H11b H 0.8044(15) 0.0647(12) 0.3375(10) 0.051(4) Uiso 1 1 d
H12a H 0.8877(16) 0.2418(12) 0.2076(9) 0.054(4) Uiso 1 1 d
H12b H 0.8657(13) 0.3483(12) 0.2697(8) 0.038(4) Uiso 1 1 d
H13 H 0.6465(14) 0.3230(11) 0.2265(9) 0.042(4) Uiso 1 1 d
H14a H 0.7621(16) 0.4536(14) 0.1795(10) 0.056(5) Uiso 1 1 d
H14b H 0.8032(16) 0.3675(12) 0.1097(9) 0.049(4) Uiso 1 1 d
H15a H 0.5513(18) 0.4351(14) 0.1225(11) 0.067(5) Uiso 1 1 d
H15b H 0.6393(16) 0.4686(14) 0.0597(10) 0.060(5) Uiso 1 1 d
H16a H 0.6438(17) 0.2939(13) -0.0010(10) 0.059(5) Uiso 1 1 d
H16b H 0.5023(16) 0.3276(12) 0.0023(9) 0.053(4) Uiso 1 1 d
H17a H 0.482(2) 0.2489(16) 0.1156(12) 0.080(7) Uiso 1 1 d
H17b H 0.5214(19) 0.1611(16) 0.0469(12) 0.083(6) Uiso 1 1 d
H18a H 0.7328(16) 0.1817(12) 0.1066(9) 0.048(5) Uiso 1 1 d
H18b H 0.6455(16) 0.1471(14) 0.1658(10) 0.062(5) Uiso 1 1 d
H1' H -0.0126(13) 0.1725(10) 0.4983(7) 0.034(3) Uiso 1 1 d
H2' H 0.0903(13) 0.0748(10) 0.3625(8) 0.036(4) Uiso 1 1 d
H3' H 0.1557(13) -0.0207(11) 0.4995(8) 0.037(4) Uiso 1 1 d
H4' H 0.1285(13) 0.1233(11) 0.6358(8) 0.039(4) Uiso 1 1 d
H5' H 0.0925(13) 0.3103(11) 0.4115(8) 0.038(4) Uiso 1 1 d
H7' H 0.3524(13) 0.0176(11) 0.4141(8) 0.039(4) Uiso 1 1 d
H8' H 0.3770(13) 0.0481(10) 0.5891(8) 0.038(4) Uiso 1 1 d
H10' H 0.1192(12) 0.3413(10) 0.5853(7) 0.031(3) Uiso 1 1 d
H56' H 0.2547(14) 0.2785(11) 0.4398(8) 0.040(4) Uiso 1 1 d
H67' H 0.3619(13) 0.1634(11) 0.4424(8) 0.038(4) Uiso 1 1 d
H89' H 0.3773(13) 0.1853(10) 0.5648(8) 0.035(4) Uiso 1 1 d
H910' H 0.2742(14) 0.3013(11) 0.5608(8) 0.042(4) Uiso 1 1 d
H2a' H 0.3646(16) 0.3365(13) 0.2576(10) 0.060(5) Uiso 1 1 d
H2b' H 0.3014(16) 0.3781(13) 0.3433(10) 0.056(5) Uiso 1 1 d
H3a' H 0.4298(16) 0.0893(13) 0.2879(10) 0.058(5) Uiso 1 1 d
H3b' H 0.4035(16) 0.1645(13) 0.2173(10) 0.056(5) Uiso 1 1 d
H4a' H 0.2303(13) 0.0211(10) 0.2589(8) 0.036(4) Uiso 1 1 d
H5a' H 0.3545(16) 0.0117(13) 0.1212(10) 0.060(5) Uiso 1 1 d
H5b' H 0.3788(17) -0.0648(14) 0.1897(10) 0.066(5) Uiso 1 1 d
H6a' H 0.2518(18) -0.1535(15) 0.0780(11) 0.071(5) Uiso 1 1 d
H6b' H 0.1874(18) -0.1421(14) 0.1557(11) 0.071(6) Uiso 1 1 d
H7a' H 0.0486(17) -0.0977(14) 0.0502(10) 0.060(5) Uiso 1 1 d
H7b' H 0.1472(17) -0.0118(14) 0.0328(11) 0.068(5) Uiso 1 1 d
H8a' H 0.0217(17) -0.0033(14) 0.1758(11) 0.068(5) Uiso 1 1 d
H8b' H -0.0040(19) 0.0747(15) 0.1062(11) 0.075(6) Uiso 1 1 d
H9a' H 0.1960(15) 0.1531(12) 0.1377(10) 0.053(4) Uiso 1 1 d
H9b' H 0.1243(16) 0.1641(13) 0.2161(10) 0.054(4) Uiso 1 1 d
H11a' H 0.4417(16) 0.4251(13) 0.7471(10) 0.057(5) Uiso 1 1 d
H11b' H 0.3636(15) 0.4325(12) 0.6592(10) 0.052(4) Uiso 1 1 d
H12a' H 0.4831(15) 0.2613(12) 0.7882(9) 0.046(4) Uiso 1 1 d
H12b' H 0.4543(14) 0.1561(11) 0.7265(8) 0.039(4) Uiso 1 1 d
H13' H 0.2513(14) 0.1521(11) 0.7654(8) 0.041(4) Uiso 1 1 d
H14a' H 0.3995(15) 0.0530(13) 0.8285(9) 0.048(4) Uiso 1 1 d
H14b' H 0.4436(14) 0.1537(11) 0.8904(8) 0.039(4) Uiso 1 1 d
H15a' H 0.2119(16) 0.0441(13) 0.8803(9) 0.053(4) Uiso 1 1 d
H15b' H 0.3215(14) 0.0438(12) 0.9527(9) 0.048(4) Uiso 1 1 d
H16a' H 0.2921(14) 0.2233(11) 0.9923(8) 0.041(4) Uiso 1 1 d
H16b' H 0.1608(16) 0.1644(12) 0.9891(9) 0.053(5) Uiso 1 1 d
H17a' H 0.0994(15) 0.2131(12) 0.8642(9) 0.045(4) Uiso 1 1 d
H17b' H 0.1345(15) 0.3158(13) 0.9246(9) 0.052(4) Uiso 1 1 d
H18a' H 0.2248(15) 0.3291(12) 0.8073(9) 0.052(4) Uiso 1 1 d
H18b' H 0.3335(14) 0.3261(11) 0.8782(9) 0.041(4) Uiso 1 1 d

loop_
_atom_site_aniso_label
_atom_site_aniso_U_11
_atom_site_aniso_U_22
_atom_site_aniso_U_33
_atom_site_aniso_U_23
_atom_site_aniso_U_13
_atom_site_aniso_U_12
B1 0.0249(8) 0.0261(7) 0.0369(8) 0.0025(6) 0.0032(6) 0.0029(6)
B2 0.0289(8) 0.0258(7) 0.0346(8) 0.0017(6) 0.0057(6) 0.0028(6)
B3 0.0309(8) 0.0232(7) 0.0377(8) 0.0041(6) 0.0043(6) 0.0025(6)
B4 0.0285(8) 0.0271(7) 0.0341(7) 0.0054(6) -0.0005(6) 0.0021(6)
B5 0.0281(8) 0.0259(7) 0.0353(7) 0.0030(6) 0.0069(6) 0.0010(6)
B6 0.0291(8) 0.0252(7) 0.0315(7) -0.0003(6) 0.0076(6) 0.0009(6)
B7 0.0293(8) 0.0248(7) 0.0355(7) 0.0000(6) 0.0037(6) -0.0009(6)
B8 0.0315(8) 0.0260(7) 0.0356(8) 0.0060(6) 0.0021(6) -0.0003(6)
B9 0.0272(8) 0.0286(7) 0.0300(7) 0.0051(6) 0.0002(6) 0.0003(6)
B10 0.0263(8) 0.0255(7) 0.0342(7) 0.0018(6) 0.0016(6) -0.0004(6)
C1 0.0286(7) 0.0387(7) 0.0292(6) 0.0023(5) 0.0072(5) 0.0075(6)
C2 0.0529(10) 0.0424(9) 0.0341(7) 0.0086(6) 0.0069(7) 0.0137(7)
C3 0.0299(8) 0.0504(9) 0.0322(7) 0.0023(6) 0.0008(6) 0.0038(7)
C4 0.0352(8) 0.0319(7) 0.0301(6) 0.0020(6) 0.0018(6) -0.0014(6)
C5 0.0446(9) 0.0463(9) 0.0392(8) -0.0015(7) 0.0030(7) -0.0109(7)
C6 0.0634(11) 0.0386(9) 0.0460(9) -0.0058(7) 0.0043(8) -0.0069(8)
C7 0.0658(12) 0.0462(9) 0.0436(9) -0.0077(7) 0.0170(8) 0.0021(8)
C8 0.0506(10) 0.0442(9) 0.0517(9) -0.0045(7) 0.0207(8) -0.0035(8)
C9 0.0439(9) 0.0346(8) 0.0413(8) -0.0016(7) 0.0116(7) -0.0049(7)
C10 0.0283(7) 0.0386(7) 0.0308(6) 0.0028(6) 0.0005(5) 0.0033(6)
C11 0.0592(11) 0.0432(9) 0.0355(8) 0.0009(7) 0.0064(7) 0.0157(8)
C12 0.0328(8) 0.0461(8) 0.0312(7) 0.0048(6) 0.0044(6) -0.0008(7)
C13 0.0323(8) 0.0395(7) 0.0309(7) 0.0046(6) 0.0053(6) -0.0003(6)
C14 0.0449(9) 0.0357(8) 0.0391(7) 0.0052(6) 0.0032(7) -0.0029(7)
C15 0.0517(10) 0.0447(9) 0.0403(8) 0.0110(7) 0.0055(7) 0.0072(7)
C16 0.0465(10) 0.0542(9) 0.0370(8) 0.0113(7) -0.0038(7) -0.0010(8)
C17 0.0636(13) 0.0624(11) 0.0539(10) 0.0213(9) -0.0202(10) -0.0232(10)
C18 0.0598(11) 0.0403(9) 0.0472(9) 0.0129(7) -0.0111(8) -0.0114(8)
B1' 0.0243(8) 0.0265(7) 0.0369(8) 0.0020(6) 0.0043(6) -0.0014(6)
B2' 0.0283(8) 0.0251(7) 0.0337(7) 0.0011(6) 0.0029(6) -0.0031(6)
B3' 0.0302(8) 0.0234(7) 0.0378(8) 0.0054(6) 0.0058(6) -0.0022(6)
B4' 0.0290(8) 0.0278(7) 0.0341(7) 0.0045(6) 0.0064(6) -0.0022(6)
B5' 0.0266(8) 0.0278(7) 0.0355(8) 0.0036(6) 0.0006(6) -0.0007(6)
B6' 0.0288(8) 0.0267(7) 0.0318(7) 0.0010(6) 0.0001(6) -0.0022(6)
B7' 0.0301(8) 0.0259(7) 0.0341(7) 0.0011(6) 0.0041(6) -0.0012(6)
B8' 0.0304(8) 0.0258(7) 0.0351(7) 0.0057(6) 0.0047(6) 0.0004(6)
B9' 0.0294(8) 0.0275(7) 0.0309(7) 0.0060(6) 0.0070(6) -0.0009(6)
B10' 0.0281(8) 0.0258(7) 0.0350(7) 0.0022(6) 0.0057(6) 0.0001(6)
C1' 0.0305(7) 0.0444(8) 0.0298(6) 0.0049(6) -0.0026(5) -0.0095(6)
C2' 0.0570(11) 0.0528(10) 0.0371(8) 0.0134(7) -0.0014(7) -0.0193(8)
C3' 0.0314(8) 0.0629(10) 0.0317(7) 0.0038(7) 0.0050(6) -0.0030(7)
C4' 0.0349(8) 0.0373(7) 0.0283(6) 0.0058(6) 0.0055(6) 0.0025(6)
C5' 0.0509(10) 0.0546(10) 0.0425(8) 0.0012(7) 0.0097(8) 0.0158(8)
C6' 0.0789(13) 0.0383(9) 0.0461(9) -0.0037(7) 0.0205(9) 0.0042(8)
C7' 0.0572(11) 0.0487(9) 0.0405(8) -0.0048(7) 0.0047(8) -0.0133(8)
C8' 0.0405(9) 0.0529(10) 0.0490(9) -0.0051(8) -0.0038(7) -0.0016(8)
C9' 0.0391(8) 0.0353(8) 0.0380(7) 0.0006(6) -0.0035(6) 0.0027(6)
C10' 0.0282(7) 0.0375(7) 0.0305(6) 0.0038(6) 0.0073(5) -0.0039(6)
C11' 0.0575(10) 0.0417(9) 0.0354(8) 0.0036(7) 0.0009(7) -0.0136(7)
C12' 0.0313(8) 0.0429(8) 0.0314(7) 0.0046(6) 0.0030(6) -0.0004(6)
C13' 0.0311(7) 0.0363(7) 0.0275(6) 0.0034(5) 0.0005(6) -0.0033(6)
C14' 0.0407(8) 0.0338(7) 0.0347(7) 0.0041(6) 0.0051(6) 0.0028(6)
C15' 0.0465(9) 0.0381(8) 0.0368(7) 0.0095(6) 0.0032(7) -0.0021(7)
C16' 0.0404(9) 0.0440(8) 0.0302(7) 0.0070(6) 0.0033(6) -0.0015(7)
C17' 0.0381(9) 0.0480(9) 0.0350(7) 0.0073(7) 0.0062(6) 0.0063(7)
C18' 0.0351(8) 0.0378(8) 0.0342(7) 0.0085(6) 0.0033(6) 0.0031(6)

loop_
_atom_type_symbol
_atom_type_description
_atom_type_scat_dispersion_real
_atom_type_scat_dispersion_imag
_atom_type_scat_source
C C 0.0033 0.0016 'International Tables Vol C Tables 4.2.6.8 and 6.1.1.4'
H H 0.0000 0.0000 'International Tables Vol C Tables 4.2.6.8 and 6.1.1.4'
B B 0.0013 0.0007 'International Tables Vol C Tables 4.2.6.8 and 6.1.1.4'

loop_
_geom_angle_atom_site_label_1
_geom_angle_atom_site_label_2
_geom_angle_atom_site_label_3
_geom_angle
B5 B1 B10 69.26(8)
B5 B1 B3 107.77(10)
B10 B1 B3 107.60(11)
B5 B1 B2 61.00(8)
B10 B1 B2 118.10(10)
B3 B1 B2 60.16(8)
B5 B1 B4 118.14(11)
B10 B1 B4 60.88(8)
B3 B1 B4 60.11(8)
B2 B1 B4 114.72(11)
B5 B1 H1 113.7(7)
B10 B1 H1 114.2(7)
B3 B1 H1 128.8(7)
B2 B1 H1 118.0(7)
B4 B1 H1 118.6(7)
B6 B2 B1 111.12(10)
B6 B2 B3 111.25(11)
B1 B2 B3 59.78(8)
B6 B2 B7 61.48(8)
B1 B2 B7 105.52(10)
B3 B2 B7 58.61(8)
B6 B2 B5 61.29(8)
B1 B2 B5 58.69(8)
B3 B2 B5 105.68(10)
B7 B2 B5 104.70(10)
B6 B2 H2 119.7(7)
B1 B2 H2 119.7(7)
B3 B2 H2 121.0(7)
B7 B2 H2 125.7(7)
B5 B2 H2 123.3(7)
B7 B3 B8 69.35(9)
B7 B3 B1 107.55(10)
B8 B3 B1 107.62(10)
B7 B3 B2 60.94(8)
B8 B3 B2 118.22(10)
B1 B3 B2 60.06(8)
B7 B3 B4 117.98(10)
B8 B3 B4 60.79(9)
B1 B3 B4 60.17(8)
B2 B3 B4 114.68(10)
B7 B3 H3 114.4(7)
B8 B3 H3 114.7(7)
B1 B3 H3 128.1(7)
B2 B3 H3 117.7(7)
B4 B3 H3 118.4(7)
B9 B4 B3 111.86(10)
B9 B4 B1 111.51(10)
B3 B4 B1 59.72(8)
B9 B4 B8 61.91(8)
B3 B4 B8 58.75(8)
B1 B4 B8 105.69(10)
B9 B4 B10 61.32(8)
B3 B4 B10 105.61(10)
B1 B4 B10 58.71(8)
B8 B4 B10 104.77(10)
B9 B4 H4 119.2(7)
B3 B4 H4 119.8(7)
B1 B4 H4 120.8(8)
B8 B4 H4 123.6(7)
B10 B4 H4 125.4(7)
B1 B5 B2 60.31(8)
B1 B5 B6 109.54(10)
B2 B5 B6 57.80(8)
B1 B5 B10 55.40(8)
B2 B5 B10 106.29(9)
B6 B5 B10 117.37(10)
B1 B5 H5 122.8(7)
B2 B5 H5 126.5(7)
B6 B5 H5 119.4(7)
B10 B5 H5 116.6(7)
B1 B5 H56 127.2(6)
B2 B5 H56 101.3(6)
B6 B5 H56 46.8(6)
B10 B5 H56 91.1(6)
H5 B5 H56 108.0(9)
C1 B6 B2 134.14(11)
C1 B6 B5 127.09(11)
B2 B6 B5 60.91(8)
C1 B6 B7 128.09(11)
B2 B6 B7 60.76(8)
B5 B6 B7 103.93(10)
C1 B6 H56 109.4(6)
B2 B6 H56 101.4(6)
B5 B6 H56 43.7(6)
B7 B6 H56 114.6(6)
C1 B6 H67 109.9(6)
B2 B6 H67 101.8(6)
B5 B6 H67 114.5(6)
B7 B6 H67 44.3(6)
H56 B6 H67 92.1(8)
B3 B7 B2 60.45(8)
B3 B7 B6 109.66(10)
B2 B7 B6 57.76(8)
B3 B7 B8 55.39(8)
B2 B7 B8 106.48(10)
B6 B7 B8 117.61(10)
B3 B7 H7 121.6(7)
B2 B7 H7 125.5(7)
B6 B7 H7 119.8(7)
B8 B7 H7 116.5(7)
B3 B7 H67 127.3(6)
B2 B7 H67 102.1(7)
B6 B7 H67 47.7(6)
B8 B7 H67 90.7(6)
H7 B7 H67 108.9(10)
B3 B8 B4 60.46(9)
B3 B8 B9 109.70(11)
B4 B8 B9 57.65(8)
B3 B8 B7 55.26(8)
B4 B8 B7 106.29(10)
B9 B8 B7 117.68(10)
B3 B8 H8 122.7(7)
B4 B8 H8 126.2(7)
B9 B8 H8 119.0(7)
B7 B8 H8 116.8(7)
B3 B8 H89 128.1(7)
B4 B8 H89 100.6(7)
B9 B8 H89 45.9(6)
B7 B8 H89 92.7(6)
H8 B8 H89 107.6(10)
C10 B9 B4 133.38(11)
C10 B9 B10 127.44(11)
B4 B9 B10 60.84(8)
C10 B9 B8 128.08(11)
B4 B9 B8 60.44(8)
B10 B9 B8 103.39(10)
C10 B9 H89 110.4(6)
B4 B9 H89 101.0(6)
B10 B9 H89 114.7(6)
B8 B9 H89 43.4(6)
C10 B9 H910 110.3(6)
B4 B9 H910 101.6(6)
B10 B9 H910 44.1(6)
B8 B9 H910 113.8(6)
H89 B9 H910 92.4(8)
B1 B10 B4 60.41(8)
B1 B10 B9 110.00(10)
B4 B10 B9 57.84(8)
B1 B10 B5 55.34(7)
B4 B10 B5 106.44(9)
B9 B10 B5 118.23(10)
B1 B10 H10 124.2(7)
B4 B10 H10 126.4(7)
B9 B10 H10 117.3(7)
B5 B10 H10 117.4(7)
B1 B10 H910 127.5(6)
B4 B10 H910 101.1(6)
B9 B10 H910 46.6(6)
B5 B10 H910 91.7(6)
H10 B10 H910 106.6(9)
C2 C1 C3 120.91(13)
C2 C1 B6 119.65(13)
C3 C1 B6 119.42(11)
C1 C2 H2a 120.7(9)
C1 C2 H2b 121.8(9)
H2a C2 H2b 117.5(13)
C1 C3 C4 114.98(12)
C1 C3 H3a 109.9(9)
C4 C3 H3a 107.8(9)
C1 C3 H3b 108.8(9)
C4 C3 H3b 108.3(9)
H3a C3 H3b 106.7(13)
C9 C4 C5 109.87(12)
C9 C4 C3 112.52(12)
C5 C4 C3 110.22(12)
C9 C4 H4a 108.0(8)
C5 C4 H4a 108.7(8)
C3 C4 H4a 107.5(8)
C6 C5 C4 113.11(13)
C6 C5 H5a 108.0(10)
C4 C5 H5a 109.6(9)
C6 C5 H5b 110.0(10)
C4 C5 H5b 110.5(10)
H5a C5 H5b 105.3(14)
C7 C6 C5 111.26(13)
C7 C6 H6a 110.8(10)
C5 C6 H6a 109.6(10)
C7 C6 H6b 110.3(11)
C5 C6 H6b 108.2(11)
H6a C6 H6b 106.5(14)
C6 C7 C8 110.51(13)
C6 C7 H7a 110.7(11)
C8 C7 H7a 111.2(11)
C6 C7 H7b 105.2(11)
C8 C7 H7b 110.2(10)
H7a C7 H7b 108.9(14)
C7 C8 C9 111.35(14)
C7 C8 H8a 109.3(10)
C9 C8 H8a 107.3(10)
C7 C8 H8b 110.2(10)
C9 C8 H8b 109.8(11)
H8a C8 H8b 108.8(15)
C4 C9 C8 111.70(12)
C4 C9 H9a 106.8(10)
C8 C9 H9a 109.4(9)
C4 C9 H9b 108.1(10)
C8 C9 H9b 110.6(10)
H9a C9 H9b 110.1(13)
C11 C10 C12 121.28(13)
C11 C10 B9 120.09(13)
C12 C10 B9 118.62(12)
C10 C11 H11a 122.7(9)
C10 C11 H11b 122.1(9)
H11a C11 H11b 115.2(13)
C10 C12 C13 113.81(12)
C10 C12 H12a 109.9(9)
C13 C12 H12a 106.7(9)
C10 C12 H12b 109.6(8)
C13 C12 H12b 107.5(8)
H12a C12 H12b 109.3(12)
C18 C13 C14 109.81(12)
C18 C13 C12 111.87(12)
C14 C13 C12 111.15(12)
C18 C13 H13 107.3(8)
C14 C13 H13 108.4(8)
C12 C13 H13 108.1(8)
C15 C14 C13 112.15(13)
C15 C14 H14a 110.1(9)
C13 C14 H14a 110.5(9)
C15 C14 H14b 107.9(8)
C13 C14 H14b 108.2(8)
H14a C14 H14b 107.8(13)
C16 C15 C14 111.26(13)
C16 C15 H15a 107.2(10)
C14 C15 H15a 110.3(10)
C16 C15 H15b 110.7(10)
C14 C15 H15b 110.0(10)
H15a C15 H15b 107.3(14)
C15 C16 C17 110.68(13)
C15 C16 H16a 107.2(9)
C17 C16 H16a 110.6(9)
C15 C16 H16b 111.2(9)
C17 C16 H16b 109.9(10)
H16a C16 H16b 107.2(13)
C16 C17 C18 111.37(15)
C16 C17 H17a 107.1(11)
C18 C17 H17a 108.5(11)
C16 C17 H17b 111.6(11)
C18 C17 H17b 111.2(12)
H17a C17 H17B 106.7(17)
C17 C18 C13 112.70(15)
C17 C18 H18a 111.0(9)
C13 C18 H18a 105.1(9)
C17 C18 H18b 109.7(10)
C13 C18 H18b 111.7(10)
H18a C18 H18b 106.3(13)
B10' B1' B5' 69.47(9)
B10' B1' B3' 107.79(10)
B5' B1' B3' 107.90(11)
B10' B1' B4' 60.92(8)
B5' B1' B4' 118.42(11)
B3' B1' B4' 60.23(8)
B10' B1' B2' 118.21(11)
B5' B1' B2' 60.97(8)
B3' B1' B2' 60.11(8)
B4' B1' B2' 114.79(10)
B10' B1' H1' 113.8(7)
B5' B1' H1' 114.2(7)
B3' B1' H1' 128.4(7)
B4' B1' H1' 117.7(7)
B2' B1' H1' 118.6(7)
B6' B2' B3' 111.52(10)
B6' B2' B1' 111.15(10)
B3' B2' B1' 59.77(8)
B6' B2' B7' 61.55(8)
B3' B2' B7' 58.78(8)
B1' B2' B7' 105.56(10)
B6' B2' B5' 61.35(8)
B3' B2' B5' 105.83(10)
B1' B2' B5' 58.66(8)
B7' B2' B5' 104.83(10)
B6' B2' H2' 120.0(7)
B3' B2' H2' 120.0(7)
B1' B2' H2' 119.9(7)
B7' B2' H2' 124.9(7)
B5' B2' H2' 124.2(7)
B7' B3' B8' 69.37(9)
B7' B3' B1' 107.40(10)
B8' B3' B1' 107.31(10)
B7' B3' B2' 60.80(8)
B8' B3' B2' 118.03(11)
B1' B3' B2' 60.11(8)
B7' B3' B4' 117.91(10)
B8' B3' B4' 60.66(9)
B1' B3' B4' 60.05(8)
B2' B3' B4' 114.63(10)
B7' B3' H3' 115.2(7)
B8' B3' H3' 115.4(7)
B1' B3' H3' 127.4(7)
B2' B3' H3' 117.7(7)
B4' B3' H3' 118.1(7)
B9' B4' B1' 111.38(10)
B9' B4' B3' 111.81(11)
B1' B4' B3' 59.72(8)
B9' B4' B8' 61.80(9)
B1' B4' B8' 105.59(10)
B3' B4' B8' 58.78(8)
B9' B4' B10' 61.25(8)
B1' B4' B10' 58.71(8)
B3' B4' B10' 105.66(10)
B8' B4' B10' 104.66(10)
B9' B4' H4' 120.0(7)
B1' B4' H4' 119.9(7)
B3' B4' H4' 119.6(7)
B8' B4' H4' 124.5(7)
B10' B4' H4' 124.9(7)
B1' B5' B2' 60.37(8)
B1' B5' B6' 109.60(10)
B2' B5' B6' 57.81(8)
B1' B5' B10' 55.28(8)
B2' B5' B10' 106.22(9)
B6' B5' B10' 117.35(10)
B1' B5' H5' 123.2(8)
B2' B5' H5' 126.3(7)
B6' B5' H5' 118.8(8)
B10' B5' H5' 117.1(7)
B1' B5' H56' 127.4(6)
B2' B5' H56' 100.8(7)
B6' B5' H56' 46.1(7)
B10' B5' H56' 91.8(6)
H5' B5' H56' 107.7(10)
C1' B6' B2' 133.97(11)
C1' B6' B5' 127.18(11)
B2' B6' B5' 60.84(9)
C1' B6' B7' 128.04(12)
B2' B6' B7' 60.63(8)
B5' B6' B7' 103.81(10)
C1' B6' H56' 110.0(6)
B2' B6' H56' 100.4(7)
B5' B6' H56' 42.6(7)
B7' B6' H56' 114.7(6)
C1' B6' H67' 110.1(6)
B2' B6' H67' 101.5(6)
B5' B6' H67' 114.6(6)
B7' B6' H67' 44.1(6)
H56' B6' H67' 93.3(8)
B3' B7' B2' 60.42(8)
B3' B7' B6' 109.76(10)
B2' B7' B6' 57.82(8)
B3' B7' B8' 55.33(8)
B2' B7' B8' 106.33(10)
B6' B7' B8' 117.59(10)
B3' B7' H7' 123.5(8)
B2' B7' H7' 125.6(7)
B6' B7' H7' 117.9(7)
B8' B7' H7' 117.9(7)
B3' B7' H67' 127.5(7)
B2' B7' H67' 101.8(6)
B6' B7' H67' 47.2(6)
B8' B7' H67' 91.1(6)
H7' B7' H67' 107.2(10)
B3' B8' B4' 60.56(8)
B3' B8' B9' 109.91(10)
B4' B8' B9' 57.78(8)
B3' B8' B7' 55.29(8)
B4' B8' B7' 106.40(9)
B9' B8' B7' 117.74(9)
B3' B8' H8' 122.7(7)
B4' B8' H8' 126.7(8)
B9' B8' H8' 119.2(7)
B7' B8' H8' 116.3(7)
B3' B8' H89' 128.4(6)
B4' B8' H89' 100.6(7)
B9' B8' H89' 45.6(6)
B7' B8' H89' 93.0(6)
H8' B8' H89' 107.2(10)
C10' B9' B4' 133.46(11)
C10' B9' B10' 127.14(11)
B4' B9' B10' 60.84(8)
C10' B9' B8' 128.40(11)
B4' B9' B8' 60.42(8)
B10' B9' B8' 103.39(10)
C10' B9' H89' 110.3(6)
B4' B9' H89' 101.2(6)
B10' B9' H89' 115.0(6)
B8' B9' H89' 43.6(6)
C10' B9' H910' 110.4(6)
B4' B9' H910' 101.2(6)
B10' B9' H910' 43.7(7)
B8' B9' H910' 113.6(6)
H89' B9' H910' 92.7(9)
B1' B10' B4' 60.37(8)
B1' B10' B9' 109.95(10)
B4' B10' B9' 57.91(8)
B1' B10' B5' 55.25(8)
B4' B10' B5' 106.39(9)
B9' B10' B5' 118.20(10)
B1' B10' H10' 123.5(7)
B4' B10' H10' 127.1(7)
B9' B10' H10' 118.5(7)
B5' B10' H10' 116.3(7)
B1' B10' H910' 127.3(7)
B4' B10' H910' 101.6(6)
B9' B10' H910' 47.2(6)
B5' B10' H910' 91.2(6)
H10' B10' H910' 107.1(10)
C2' C1' C3' 121.00(14)
C2' C1' B6' 119.79(14)
C3' C1' B6' 119.20(12)
C1' C2' H2a' 120.5(10)
C1' C2' H2b' 121.3(9)
H2a' C2' H2b' 118.3(14)
C1' C3' C4' 114.85(12)
C1' C3' H3a' 110.1(9)
C4' C3' H3a' 107.6(9)
C1' C3' H3b' 108.4(9)
C4' C3' H3b' 107.1(9)
H3a' C3' H3b' 108.7(14)
C9' C4' C5' 109.96(11)
C9' C4' C3' 112.50(12)
C5' C4' C3' 110.68(13)
C9' C4' H4a' 109.1(8)
C5' C4' H4a' 107.3(8)
C3' C4' H4a' 107.2(8)
C6' C5' C4' 112.84(14)
C6' C5' H5a' 109.5(10)
C4' C5' H5a' 106.6(10)
C6' C5' H5b' 110.4(10)
C4' C5' H5b' 108.4(10)
H5a' C5' H5b' 109.0(15)
C7' C6' C5' 111.71(14)
C7' C6' H6a' 109.9(10)
C5' C6' H6a' 111.3(11)
C7' C6' H6b' 111.5(11)
C5' C6' H6b' 106.1(11)
H6a' C6' H6b' 106.2(15)
C6' C7' C8' 110.32(13)
C6' C7' H7a' 109.5(10)
C8' C7' H7a' 110.4(10)
C6' C7' H7b' 108.3(11)
C8' C7' H7b' 110.1(11)
H7a' C7' H7b' 108.2(14)
C7' C8' C9' 111.75(14)
C7' C8' H8a' 108.6(10)
C9' C8' H8a' 108.7(10)
C7' C8' H8b' 110.2(11)
C9' C8' H8b' 108.7(11)
H8a' C8' H8b' 108.9(15)
C4' C9' C8' 111.46(12)
C4' C9' H9a' 107.7(9)
C8' C9' H9a' 110.5(9)
C4' C9' H9b' 108.3(9)
C8' C9' H9b' 111.1(10)
H9a' C9' H9b' 107.5(13)
C11' C10' C12' 120.65(13)
C11' C10' B9' 120.07(12)
C12' C10' B9' 119.28(11)
C10' C11' H11a' 121.7(9)
C10' C11' H11b' 122.1(9)
H11a' C11' H11b' 116.2(13)
C10' C12' C13' 114.58(11)
C10' C12' H12a' 109.0(8)
C13' C12' H12a' 107.1(9)
C10' C12' H12b' 109.7(8)
C13' C12' H12b' 108.4(8)
H12a' C12' H12b' 107.9(12)
C18' C13' C14' 109.96(11)
C18' C13' C12' 112.05(11)
C14' C13' C12' 110.49(11)
C18' C13' H13' 107.2(9)
C14' C13' H13' 108.0(8)
C12' C13' H13' 109.0(9)
C15' C14' C13' 113.36(12)
C15' C14' H14a' 109.9(9)
C13' C14' H14a' 109.5(9)
C15' C14' H14b' 108.9(8)
C13' C14' H14b' 107.3(8)
H14a' C14' H14b' 107.7(12)
C16' C15' C14' 111.81(12)
C16' C15' H15a' 109.7(10)
C14' C15' H15a' 108.0(9)
C16' C15' H15b' 109.9(9)
C14' C15' H15b' 109.7(9)
H15a' C15' H15b' 107.6(12)
C15' C16' C17' 110.52(12)
C15' C16' H16a' 108.8(9)
C17' C16' H16a' 110.0(8)
C15' C16' H16b' 111.2(9)
C17' C16' H16b' 109.3(9)
H16a' C16' H16b' 107.0(12)
C16' C17' C18' 111.22(12)
C16' C17' H17a' 107.4(8)
C18' C17' H17a' 109.3(9)
C16' C17' H17b' 111.2(9)
C18' C17' H17b' 110.4(10)
H17a' C17' H17b' 107.1(13)
C13' C18' C17' 112.31(12)
C13' C18' H18a' 109.6(9)
C17' C18' H18a' 110.4(10)
C13' C18' H18b' 106.9(8)
C17' C18' H18b' 110.0(8)
H18a' C18' H18b' 107.5(12)

loop_
_geom_bond_atom_site_label_1
_geom_bond_atom_site_label_2
_geom_bond_distance
B1 B5 1.754(2)
B1 B10 1.755(2)
B1 B3 1.778(2)
B1 B2 1.783(2)
B1 B4 1.786(2)
B1 H1 1.107(14)
B2 B6 1.738(2)
B2 B3 1.785(2)
B2 B7 1.793(2)
B2 B5 1.795(2)
B2 H2 1.086(14)
B3 B7 1.751(2)
B3 B8 1.754(2)
B3 B4 1.785(2)
B3 H3 1.103(13)
B4 B9 1.739(2)
B4 B8 1.791(2)
B4 B10 1.794(2)
B4 H4 1.073(13)
B5 B6 1.802(2)
B5 B10 1.994(2)
B5 H5 1.091(14)
B5 H56 1.245(14)
B6 C1 1.5629(19)
B6 B7 1.806(2)
B6 H56 1.312(14)
B6 H67 1.336(14)
B7 B8 1.994(2)
B7 H7 1.083(14)
B7 H67 1.263(13)
B8 B9 1.816(2)
B8 H8 1.098(14)
B8 H89 1.248(14)
B9 C10 1.568(2)
B9 B10 1.803(2)
B9 H89 1.304(14)
B9 H910 1.311(13)
B10 H10 1.079(14)
B10 H910 1.255(14)
C1 C2 1.329(2)
C1 C3 1.5139(19)
C2 H2a 1.007(17)
C2 H2b 1.021(17)
C3 C4 1.5355(19)
C3 H3a 1.012(17)
C3 H3b 0.988(15)
C4 C9 1.524(2)
C4 C5 1.5315(19)
C4 H4a 1.012(14)
C5 C6 1.527(2)
C5 H5a 1.006(17)
C5 H5b 1.007(18)
C6 C7 1.523(2)
C6 H6a 1.024(19)
C6 H6b 1.02(2)
C7 C8 1.524(2)
C7 H7a 0.98(2)
C7 H7b 1.009(18)
C8 C9 1.527(2)
C8 H8a 1.042(18)
C8 H8b 1.00(2)
C9 H9a 1.016(16)
C9 H9b 0.999(17)
C10 C11 1.328(2)
C10 C12 1.5180(19)
C11 H11a 1.002(18)
C11 H11b 1.006(16)
C12 C13 1.5446(19)
C12 H12a 1.036(18)
C12 H12b 1.010(15)
C13 C18 1.524(2)
C13 C14 1.5275(19)
C13 H13 1.002(16)
C14 C15 1.526(2)
C14 H14a 0.990(18)
C14 H14b 1.033(18)
C15 C16 1.515(2)
C15 H15a 1.02(2)
C15 H15b 0.999(18)
C16 C17 1.522(2)
C16 H16a 1.041(19)
C16 H16b 0.975(17)
C17 C18 1.523(2)
C17 H17a 1.03(2)
C17 H17b 1.00(2)
C18 H18a 0.992(18)
C18 H18b 0.981(18)
B1' B10' 1.753(2)
B1' B5' 1.753(2)
B1' B3' 1.777(2)
B1' B4' 1.783(2)
B1' B2' 1.783(2)
B1' H1' 1.096(14)
B2' B6' 1.739(2)
B2' B3' 1.783(2)
B2' B7' 1.790(2)
B2' B5' 1.794(2)
B2' H2' 1.099(13)
B3' B7' 1.754(2)
B3' B8' 1.755(2)
B3' B4' 1.787(2)
B3' H3' 1.095(14)
B4' B9' 1.740(2)
B4' B8' 1.788(2)
B4' B10' 1.793(2)
B4' H4' 1.099(14)
B5' B6' 1.803(2)
B5' B10' 1.998(2)
B5' H5' 1.085(14)
B5' H56' 1.220(15)
B6' C1' 1.568(2)
B6' B7' 1.806(2)
B6' H56' 1.299(14)
B6' H67' 1.326(13)
B7' B8' 1.997(2)
B7' H7' 1.083(15)
B7' H67' 1.257(14)
B8' B9' 1.812(2)
B8' H8' 1.083(13)
B8' H89' 1.250(14)
B9' C10' 1.5652(19)
B9' B10' 1.800(2)
B9' H89' 1.295(14)
B9' H910' 1.321(14)
B10' H10' 1.064(14)
B10' H910' 1.244(15)
C1' C2' 1.328(2)
C1' C3' 1.516(2)
C2' H2a' 0.986(18)
C2' H2b' 1.027(18)
C3' C4' 1.536(2)
C3' H3a' 1.033(17)
C3' H3b' 1.016(18)
C4' C9' 1.5195(19)
C4' C5' 1.530(2)
C4' H4a' 0.990(14)
C5' C6' 1.519(2)
C5' H5a' 1.022(18)
C5' H5b' 0.999(18)
C6' C7' 1.515(2)
C6' H6a' 0.98(2)
C6' H6b' 0.99(2)
C7' C8' 1.521(2)
C7' H7a' 0.999(18)
C7' H7b' 1.010(19)
C8' C9' 1.527(2)
C8' H8a' 1.062(19)
C8' H8b' 1.00(2)
C9' H9a' 1.018(17)
C9' H9b' 1.004(18)
C10' C11' 1.328(2)
C10' C12' 1.5172(18)
C11' H11a' 1.009(17)
C11' H11b' 0.970(16)
C12' C13' 1.5407(19)
C12' H12a' 1.011(16)
C12' H12b' 0.995(15)
C13' C18' 1.5261(19)
C13' C14' 1.5330(18)
C13' H13' 0.981(15)
C14' C15' 1.527(2)
C14' H14a' 0.984(17)
C14' H14b' 1.010(15)
C15' C16' 1.519(2)
C15' H15a' 1.005(17)
C15' H15b' 1.032(16)
C16' C17' 1.5256(19)
C16' H16a' 1.002(15)
C16' H16b' 1.014(18)
C17' C18' 1.526(2)
C17' H17a' 1.010(16)
C17' H17b' 0.975(17)
C18' H18a' 0.991(16)
C18' H18b' 1.022(16)
